data_7017514
loop_
_publ_author_name
'Zhou, Xiaoyan'
'Guo, Yanling'
'Shi, Zhaohua'
'Song, Xueqin'
'Tang, Xiaoliang'
'Hu, Xiong'
'Zhu, Zhentong'
'Li, Pengxuan'
'Liu, Weisheng'

_publ_section_title
;
 Diverse lanthanide coordination polymers tuned by the flexibility of
 ligands and the lanthanide contraction effect: syntheses, structures and
 luminescence.
;
_journal_issue 6
_journal_name_full 'Dalton transactions (Cambridge, England : 2003)'
_journal_page_first 1765
_journal_page_last 1775
_journal_paper_doi 10.1039/c1dt10931f
_journal_volume 41
_journal_year 2012
_chemical_formula_sum 'C96 H96 La2 N12 O33'
_chemical_formula_weight 2223.67
_chemical_name_systematic
;
?
;
_space_group_IT_number 4
_symmetry_cell_setting monoclinic
_symmetry_space_group_name_Hall 'P 2yb'
_symmetry_space_group_name_H-M 'P 1 21 1'
_atom_sites_solution_hydrogens geom
_atom_sites_solution_primary direct
_atom_sites_solution_secondary difmap
_audit_creation_method SHELXL-97
_cell_angle_alpha 90.00
_cell_angle_beta 104.303(4)
_cell_angle_gamma 90.00
_cell_formula_units_Z 2
_cell_length_a 11.9319(10)
_cell_length_b 22.7781(19)
_cell_length_c 21.1246(17)
_cell_measurement_reflns_used 5188
_cell_measurement_temperature 296(2)
_cell_measurement_theta_max 20.09
_cell_measurement_theta_min 2.31
_cell_volume 5563.4(8)
_computing_cell_refinement 'Bruker SAINT'
_computing_data_collection 'Bruker APEX2'
_computing_data_reduction 'Bruker SAINT'
_computing_molecular_graphics 'Bruker SHELXTL'
_computing_publication_material 'Bruker SHELXTL'
_computing_structure_refinement 'SHELXL-97 (Sheldrick, 1997)'
_computing_structure_solution 'SHELXS-97 (Sheldrick, 1990)'
_diffrn_ambient_temperature 296(2)
_diffrn_measured_fraction_theta_full 0.998
_diffrn_measured_fraction_theta_max 0.998
_diffrn_measurement_device_type 'Bruker APEX-II CCD'
_diffrn_measurement_method '\f and \w scans'
_diffrn_radiation_monochromator graphite
_diffrn_radiation_source 'fine-focus sealed tube'
_diffrn_radiation_type MoK\a
_diffrn_radiation_wavelength 0.71073
_diffrn_reflns_av_R_equivalents 0.0438
_diffrn_reflns_av_sigmaI/netI 0.1075
_diffrn_reflns_limit_h_max 14
_diffrn_reflns_limit_h_min -14
_diffrn_reflns_limit_k_max 26
_diffrn_reflns_limit_k_min -27
_diffrn_reflns_limit_l_max 25
_diffrn_reflns_limit_l_min -23
_diffrn_reflns_number 29677
_diffrn_reflns_theta_full 25.50
_diffrn_reflns_theta_max 25.50
_diffrn_reflns_theta_min 1.34
_exptl_absorpt_coefficient_mu 0.845
_exptl_absorpt_correction_T_max 0.845
_exptl_absorpt_correction_T_min 0.816
_exptl_absorpt_correction_type multi-scan
_exptl_absorpt_process_details sadabs
_exptl_crystal_colour colorless
_exptl_crystal_density_diffrn 1.327
_exptl_crystal_density_method 'not measured'
_exptl_crystal_description block
_exptl_crystal_F_000 2460
_exptl_crystal_size_max 0.24
_exptl_crystal_size_mid 0.22
_exptl_crystal_size_min 0.20
_platon_squeeze_details
;
;
_refine_diff_density_max 0.422
_refine_diff_density_min -0.378
_refine_diff_density_rms 0.053
_refine_ls_abs_structure_details 'Flack H D (1983), Acta Cryst. A39, 876-881'
_refine_ls_abs_structure_Flack 0.000(8)
_refine_ls_extinction_method none
_refine_ls_goodness_of_fit_ref 1.036
_refine_ls_hydrogen_treatment constr
_refine_ls_matrix_type full
_refine_ls_number_parameters 1300
_refine_ls_number_reflns 17682
_refine_ls_number_restraints 391
_refine_ls_restrained_S_all 1.036
_refine_ls_R_factor_all 0.0999
_refine_ls_R_factor_gt 0.0462
_refine_ls_shift/su_max 0.001
_refine_ls_shift/su_mean 0.000
_refine_ls_structure_factor_coef Fsqd
_refine_ls_weighting_details 'calc w=1/[\s^2^(Fo^2^)+(0.0000P)^2^+0.0200P] where P=(Fo^2^+2Fc^2^)/3'
_refine_ls_weighting_scheme calc
_refine_ls_wR_factor_gt 0.0695
_refine_ls_wR_factor_ref 0.0767
_reflns_number_gt 10410
_reflns_number_total 17682
_reflns_threshold_expression >2sigma(I)
_cod_data_source_file c1dt10931f.txt
_cod_data_source_block compound1
_cod_depositor_comments
;
The following automatic conversions were performed:

'_symmetry_cell_setting' value 'Monoclinic' changed to 'monoclinic'
according to /home/saulius/struct/CIF-dictionaries/cif_core.dic
dictionary named 'cif_core.dic' version 2.4.1 from 2010-06-29.

Automatic conversion script
Id: cif_fix_values 1715 2011-07-08 13:25:40Z adriana 
;
_cod_original_sg_symbol_H-M P2(1)
_cod_database_code 7017514

loop_
_symmetry_equiv_pos_as_xyz
'x, y, z'
'-x, y+1/2, -z'

loop_
_atom_site_label
_atom_site_type_symbol
_atom_site_fract_x
_atom_site_fract_y
_atom_site_fract_z
_atom_site_U_iso_or_equiv
_atom_site_adp_type
_atom_site_occupancy
_atom_site_symmetry_multiplicity
_atom_site_calc_flag
_atom_site_refinement_flags
_atom_site_disorder_assembly
_atom_site_disorder_group
La1 La 0.92242(3) 1.056031(15) 0.950443(18) 0.06773(11) Uani 1 1 d . . .
La2 La 0.61430(3) 0.443961(13) 0.531346(16) 0.06527(11) Uani 1 1 d . . .
C1 C 0.4356(6) 1.3657(4) 1.0935(3) 0.088(2) Uani 1 1 d . . .
H1 H 0.4485 1.3639 1.0519 0.106 Uiso 1 1 calc R . .
C2 C 0.4286(7) 1.3142(3) 1.1289(4) 0.104(3) Uani 1 1 d . . .
H2 H 0.4400 1.2780 1.1111 0.125 Uiso 1 1 calc R . .
C3 C 0.4054(7) 1.3162(4) 1.1887(4) 0.100(3) Uani 1 1 d . . .
H3 H 0.3997 1.2817 1.2114 0.119 Uiso 1 1 calc R . .
C4 C 0.3907(6) 1.3696(4) 1.2151(4) 0.097(2) Uani 1 1 d . . .
H4 H 0.3757 1.3717 1.2563 0.117 Uiso 1 1 calc R . .
C5 C 0.3981(6) 1.4199(3) 1.1812(3) 0.081(2) Uani 1 1 d . . .
H5 H 0.3860 1.4560 1.1989 0.097 Uiso 1 1 calc R . .
C6 C 0.4231(6) 1.4177(3) 1.1212(3) 0.0721(19) Uani 1 1 d . . .
C7 C 0.4321(6) 1.4751(3) 1.0865(3) 0.0753(19) Uani 1 1 d . . .
H7A H 0.3813 1.5036 1.0993 0.090 Uiso 1 1 calc R . .
H7B H 0.5106 1.4897 1.1012 0.090 Uiso 1 1 calc R . .
C8 C 0.2994(6) 1.4872(3) 0.9774(3) 0.0653(17) Uani 1 1 d . . .
C9 C 0.2742(6) 1.4726(2) 0.9053(3) 0.0663(17) Uani 1 1 d . . .
C10 C 0.1606(7) 1.4716(3) 0.8733(4) 0.095(3) Uani 1 1 d . . .
H10 H 0.1043 1.4818 0.8949 0.114 Uiso 1 1 calc R . .
C11 C 0.1287(7) 1.4551(4) 0.8070(4) 0.114(3) Uani 1 1 d . . .
H11 H 0.0512 1.4541 0.7844 0.137 Uiso 1 1 calc R . .
C12 C 0.2138(8) 1.4403(4) 0.7761(4) 0.109(2) Uani 1 1 d . . .
H12 H 0.1927 1.4293 0.7323 0.131 Uiso 1 1 calc R . .
C13 C 0.3271(7) 1.4415(4) 0.8075(4) 0.090(2) Uani 1 1 d . . .
H13 H 0.3829 1.4307 0.7858 0.109 Uiso 1 1 calc R . .
C14 C 0.3600(7) 1.4590(2) 0.8729(3) 0.0671(18) Uani 1 1 d . . .
C15 C 0.5575(6) 1.4437(4) 0.8766(3) 0.0884(19) Uani 1 1 d . . .
H15A H 0.5583 1.4692 0.8400 0.106 Uiso 1 1 calc R . .
H15B H 0.5435 1.4038 0.8605 0.106 Uiso 1 1 calc R . .
C16 C 0.6681(6) 1.4472(4) 0.9257(3) 0.094(2) Uani 1 1 d . . .
H16A H 0.7309 1.4374 0.9061 0.113 Uiso 1 1 calc R . .
H16B H 0.6802 1.4869 0.9427 0.113 Uiso 1 1 calc R . .
C17 C 0.7736(6) 1.4077(3) 1.0252(3) 0.085(2) Uani 1 1 d . . .
H17A H 0.7877 1.4461 1.0454 0.102 Uiso 1 1 calc R . .
H17B H 0.8364 1.3988 1.0051 0.102 Uiso 1 1 calc R . .
C18 C 0.7696(6) 1.3632(3) 1.0754(3) 0.084(2) Uani 1 1 d . . .
H18A H 0.8341 1.3688 1.1132 0.101 Uiso 1 1 calc R . .
H18B H 0.6984 1.3672 1.0894 0.101 Uiso 1 1 calc R . .
C19 C 0.7864(6) 1.2575(3) 1.0861(3) 0.0745(19) Uani 1 1 d . . .
C20 C 0.7790(6) 1.2592(4) 1.1527(4) 0.097(2) Uani 1 1 d . . .
H20 H 0.7626 1.2945 1.1706 0.116 Uiso 1 1 calc R . .
C21 C 0.7961(7) 1.2087(5) 1.1910(4) 0.110(3) Uani 1 1 d . . .
H21 H 0.7962 1.2106 1.2350 0.132 Uiso 1 1 calc R . .
C22 C 0.8123(8) 1.1582(5) 1.1640(6) 0.127(3) Uani 1 1 d . . .
H22 H 0.8225 1.1240 1.1888 0.152 Uiso 1 1 calc R . .
C23 C 0.8139(7) 1.1563(3) 1.0984(5) 0.099(2) Uani 1 1 d . . .
H23 H 0.8228 1.1199 1.0803 0.118 Uiso 1 1 calc R . .
C24 C 0.8031(6) 1.2052(4) 1.0581(4) 0.0778(19) Uani 1 1 d . . .
C25 C 0.8109(6) 1.1945(4) 0.9925(4) 0.0757(19) Uani 1 1 d . . .
C26 C 0.8148(9) 1.2334(4) 0.8851(4) 0.157(5) Uani 1 1 d . . .
H26A H 0.8970 1.2349 0.8874 0.189 Uiso 1 1 calc R A 1
H26B H 0.7857 1.1958 0.8665 0.189 Uiso 1 1 calc R A 1
C27 C 0.7616(7) 1.2761(4) 0.8466(3) 0.142(6) Uani 0.50 1 d PGU B 1
C28 C 0.6521(7) 1.2606(3) 0.8099(3) 0.166(6) Uani 0.50 1 d PGU B 1
H28 H 0.6222 1.2237 0.8149 0.199 Uiso 0.50 1 calc PR B 1
C29 C 0.5873(6) 1.3004(3) 0.7657(3) 0.166(6) Uani 0.50 1 d PGU B 1
H29 H 0.5140 1.2900 0.7411 0.199 Uiso 0.50 1 calc PR B 1
C30 C 0.6319(9) 1.3556(3) 0.7582(3) 0.166(6) Uani 0.50 1 d PGU B 1
H30 H 0.5885 1.3822 0.7286 0.199 Uiso 0.50 1 calc PR B 1
C31 C 0.7414(10) 1.3711(3) 0.7949(5) 0.156(6) Uani 0.50 1 d PGU B 1
H31 H 0.7713 1.4080 0.7899 0.188 Uiso 0.50 1 calc PR B 1
C32 C 0.8063(7) 1.3313(5) 0.8391(4) 0.166(6) Uani 0.50 1 d PGU B 1
H32 H 0.8795 1.3417 0.8636 0.199 Uiso 0.50 1 calc PR B 1
C27' C 0.7200(7) 1.2612(3) 0.8340(3) 0.091(4) Uani 0.50 1 d PGU B 2
C28' C 0.6213(9) 1.2274(3) 0.8113(4) 0.110(4) Uani 0.50 1 d PGU B 2
H28' H 0.6178 1.1895 0.8271 0.132 Uiso 0.50 1 calc PR B 2
C29' C 0.5277(8) 1.2502(4) 0.7651(5) 0.119(4) Uani 0.50 1 d PGU B 2
H29' H 0.4616 1.2276 0.7499 0.143 Uiso 0.50 1 calc PR B 2
C30' C 0.5328(7) 1.3069(5) 0.7416(3) 0.112(4) Uani 0.50 1 d PGU B 2
H30' H 0.4702 1.3222 0.7107 0.134 Uiso 0.50 1 calc PR B 2
C31' C 0.6315(8) 1.3407(3) 0.7643(3) 0.112(4) Uani 0.50 1 d PGU B 2
H31' H 0.6350 1.3787 0.7485 0.135 Uiso 0.50 1 calc PR B 2
C32' C 0.7251(6) 1.3179(3) 0.8105(3) 0.107(4) Uani 0.50 1 d PGU B 2
H32' H 0.7912 1.3405 0.8257 0.128 Uiso 0.50 1 calc PR B 2
C33 C 1.0615(8) 0.8874(4) 0.7187(3) 0.097(2) Uani 1 1 d . . .
H33 H 0.9999 0.8666 0.6930 0.116 Uiso 1 1 calc R . .
C34 C 1.1741(9) 0.8764(5) 0.7122(4) 0.122(3) Uani 1 1 d . . .
H34 H 1.1874 0.8468 0.6846 0.146 Uiso 1 1 calc R . .
C35 C 1.2611(10) 0.9087(5) 0.7458(5) 0.121(3) Uani 1 1 d . . .
H35 H 1.3348 0.9014 0.7403 0.145 Uiso 1 1 calc R . .
C36 C 1.2493(9) 0.9496(5) 0.7853(5) 0.116(3) Uani 1 1 d . . .
H36 H 1.3130 0.9714 0.8071 0.139 Uiso 1 1 calc R . .
C37 C 1.1368(9) 0.9612(3) 0.7955(3) 0.094(2) Uani 1 1 d . . .
H37 H 1.1281 0.9907 0.8244 0.113 Uiso 1 1 calc R . .
C38 C 1.0401(7) 0.9290(3) 0.7629(3) 0.073(2) Uani 1 1 d . . .
C39 C 0.9208(6) 0.9358(3) 0.7748(3) 0.078(2) Uani 1 1 d . . .
H39A H 0.9113 0.9753 0.7899 0.094 Uiso 1 1 calc R . .
H39B H 0.8622 0.9292 0.7345 0.094 Uiso 1 1 calc R . .
C40 C 0.9086(5) 0.9071(3) 0.8852(3) 0.0532(15) Uani 1 1 d . . .
C41 C 0.9020(5) 0.8585(3) 0.9327(3) 0.0538(16) Uani 1 1 d . . .
C42 C 0.8942(6) 0.8735(3) 0.9935(3) 0.0724(19) Uani 1 1 d . . .
H42 H 0.8946 0.9133 1.0034 0.087 Uiso 1 1 calc R . .
C43 C 0.8860(6) 0.8353(3) 1.0410(3) 0.090(2) Uani 1 1 d . . .
H43 H 0.8829 0.8478 1.0824 0.108 Uiso 1 1 calc R . .
C44 C 0.8825(7) 0.7761(4) 1.0241(4) 0.093(2) Uani 1 1 d . . .
H44 H 0.8767 0.7484 1.0554 0.111 Uiso 1 1 calc R . .
C45 C 0.8871(6) 0.7575(3) 0.9644(4) 0.076(2) Uani 1 1 d . . .
H45 H 0.8842 0.7175 0.9552 0.091 Uiso 1 1 calc R . .
C46 C 0.8963(5) 0.7979(3) 0.9164(3) 0.0614(16) Uani 1 1 d . . .
C47 C 0.8873(6) 0.7216(3) 0.8357(3) 0.088(2) Uani 1 1 d . . .
H47A H 0.8136 0.7074 0.8412 0.106 Uiso 1 1 calc R . .
H47B H 0.9484 0.6971 0.8613 0.106 Uiso 1 1 calc R . .
C48 C 0.8892(7) 0.7201(3) 0.7660(3) 0.090(2) Uani 1 1 d . . .
H48A H 0.9530 0.7436 0.7591 0.108 Uiso 1 1 calc R . .
H48B H 0.8995 0.6801 0.7528 0.108 Uiso 1 1 calc R . .
C49 C 0.7885(7) 0.7704(3) 0.6710(4) 0.098(2) Uani 1 1 d . . .
H49A H 0.8365 0.7474 0.6493 0.118 Uiso 1 1 calc R . .
H49B H 0.8236 0.8088 0.6807 0.118 Uiso 1 1 calc R . .
C50 C 0.6724(7) 0.7766(2) 0.6279(3) 0.085(2) Uani 1 1 d . . .
H50A H 0.6227 0.7964 0.6512 0.102 Uiso 1 1 calc R . .
H50B H 0.6763 0.8006 0.5906 0.102 Uiso 1 1 calc R . .
C51 C 0.5961(5) 0.7072(3) 0.5424(3) 0.0536(16) Uani 1 1 d . . .
C52 C 0.5664(6) 0.7482(3) 0.4928(3) 0.0703(18) Uani 1 1 d . . .
H52 H 0.5683 0.7880 0.5032 0.084 Uiso 1 1 calc R . .
C53 C 0.5341(7) 0.7314(3) 0.4282(3) 0.091(2) Uani 1 1 d . . .
H53 H 0.5145 0.7595 0.3953 0.109 Uiso 1 1 calc R . .
C54 C 0.5311(8) 0.6724(3) 0.4129(3) 0.104(3) Uani 1 1 d . . .
H54 H 0.5094 0.6604 0.3695 0.124 Uiso 1 1 calc R . .
C55 C 0.5608(7) 0.6306(3) 0.4631(3) 0.088(2) Uani 1 1 d . . .
H55 H 0.5590 0.5909 0.4526 0.105 Uiso 1 1 calc R . .
C56 C 0.5921(6) 0.6473(3) 0.5265(3) 0.066(2) Uani 1 1 d . . .
C57 C 0.6180(6) 0.6001(3) 0.5755(3) 0.0643(18) Uani 1 1 d . . .
C58 C 0.6560(7) 0.5670(3) 0.6896(3) 0.092(2) Uani 1 1 d . . .
H58A H 0.7383 0.5650 0.7098 0.110 Uiso 1 1 calc R . .
H58B H 0.6312 0.5286 0.6715 0.110 Uiso 1 1 calc R . .
C59 C 0.5922(8) 0.5824(3) 0.7405(3) 0.073(2) Uani 1 1 d . . .
C60 C 0.4816(8) 0.5651(4) 0.7340(4) 0.088(2) Uani 1 1 d . . .
H60 H 0.4455 0.5422 0.6984 0.106 Uiso 1 1 calc R . .
C61 C 0.4236(7) 0.5802(3) 0.7778(5) 0.093(2) Uani 1 1 d . . .
H61 H 0.3472 0.5682 0.7715 0.112 Uiso 1 1 calc R . .
C62 C 0.4713(9) 0.6118(4) 0.8298(5) 0.109(3) Uani 1 1 d . . .
H62 H 0.4268 0.6254 0.8573 0.131 Uiso 1 1 calc R . .
C63 C 0.5858(10) 0.6243(4) 0.8428(4) 0.122(3) Uani 1 1 d . . .
H63 H 0.6238 0.6408 0.8826 0.147 Uiso 1 1 calc R . .
C64 C 0.6457(8) 0.6118(3) 0.7952(4) 0.104(3) Uani 1 1 d . . .
H64 H 0.7221 0.6237 0.8011 0.124 Uiso 1 1 calc R . .
C65 C 0.9519(9) 0.2536(4) 0.7333(4) 0.150(3) Uani 1 1 d DU . .
H65 H 0.8931 0.2391 0.7508 0.179 Uiso 1 1 calc R . .
C66 C 1.0724(11) 0.2442(5) 0.7698(5) 0.175(4) Uani 1 1 d DU . .
H66 H 1.0940 0.2237 0.8090 0.209 Uiso 1 1 calc R . .
C67 C 1.1504(11) 0.2695(5) 0.7385(6) 0.180(4) Uani 1 1 d DU . .
H67 H 1.2291 0.2678 0.7582 0.216 Uiso 1 1 calc R . .
C68 C 1.1137(12) 0.2970(5) 0.6793(6) 0.190(4) Uani 1 1 d DU . .
H68 H 1.1710 0.3124 0.6613 0.227 Uiso 1 1 calc R . .
C69 C 0.9990(11) 0.3043(5) 0.6426(5) 0.171(4) Uani 1 1 d DU . .
H69 H 0.9779 0.3218 0.6015 0.205 Uiso 1 1 calc R . .
C70 C 0.9221(11) 0.2823(4) 0.6755(4) 0.127(3) Uani 1 1 d DU . .
C71 C 0.7935(9) 0.2893(4) 0.6403(4) 0.158(4) Uani 1 1 d . . .
H71A H 0.7461 0.2705 0.6657 0.190 Uiso 1 1 calc R . .
H71B H 0.7736 0.3307 0.6365 0.190 Uiso 1 1 calc R . .
C72 C 0.7226(6) 0.2918(3) 0.5256(3) 0.0700(18) Uani 1 1 d . . .
C73 C 0.6914(5) 0.2617(3) 0.4584(3) 0.0625(16) Uani 1 1 d . . .
C74 C 0.6580(5) 0.2952(3) 0.4041(3) 0.0716(18) Uani 1 1 d . . .
H74 H 0.6549 0.3358 0.4078 0.086 Uiso 1 1 calc R . .
C75 C 0.6288(6) 0.2692(4) 0.3435(3) 0.085(2) Uani 1 1 d . . .
H75 H 0.6051 0.2928 0.3067 0.102 Uiso 1 1 calc R . .
C76 C 0.6335(6) 0.2095(3) 0.3359(4) 0.083(2) Uani 1 1 d . . .
H76 H 0.6139 0.1925 0.2946 0.100 Uiso 1 1 calc R . .
C77 C 0.6677(6) 0.1755(3) 0.3904(4) 0.086(2) Uani 1 1 d . . .
H77 H 0.6715 0.1351 0.3855 0.103 Uiso 1 1 calc R . .
C78 C 0.6972(5) 0.1992(3) 0.4532(3) 0.0675(17) Uani 1 1 d . . .
C79 C 0.7354(7) 0.1045(3) 0.5052(4) 0.099(3) Uani 1 1 d . . .
H79A H 0.7910 0.0918 0.4814 0.119 Uiso 1 1 calc R . .
H79B H 0.6599 0.0892 0.4834 0.119 Uiso 1 1 calc R . .
C80 C 0.7692(7) 0.0840(3) 0.5723(5) 0.111(3) Uani 1 1 d . . .
H80A H 0.7181 0.1006 0.5969 0.133 Uiso 1 1 calc R . .
H80B H 0.7628 0.0416 0.5734 0.133 Uiso 1 1 calc R . .
C81 C 0.9167(8) 0.0851(4) 0.6678(4) 0.124(3) Uani 1 1 d . . .
H81A H 0.9049 0.0434 0.6726 0.149 Uiso 1 1 calc R . .
H81B H 0.8695 0.1061 0.6917 0.149 Uiso 1 1 calc R . .
C82 C 1.0431(9) 0.1001(4) 0.6958(4) 0.120(3) Uani 1 1 d . . .
H82A H 1.0574 0.1410 0.6875 0.144 Uiso 1 1 calc R . .
H82B H 1.0646 0.0935 0.7426 0.144 Uiso 1 1 calc R . .
C83 C 1.2271(7) 0.0638(4) 0.6815(4) 0.083(2) Uani 1 1 d . . .
C84 C 1.2877(10) 0.0963(4) 0.7354(4) 0.108(3) Uani 1 1 d . . .
H84 H 1.2475 0.1194 0.7587 0.130 Uiso 1 1 calc R . .
C85 C 1.4004(13) 0.0943(5) 0.7530(5) 0.138(4) Uani 1 1 d . . .
H85 H 1.4409 0.1155 0.7890 0.166 Uiso 1 1 calc R . .
C86 C 1.4578(8) 0.0608(6) 0.7180(5) 0.132(4) Uani 1 1 d . . .
H86 H 1.5382 0.0597 0.7298 0.158 Uiso 1 1 calc R . .
C87 C 1.3987(9) 0.0287(4) 0.6658(5) 0.105(3) Uani 1 1 d . . .
H87 H 1.4395 0.0051 0.6433 0.126 Uiso 1 1 calc R . .
C88 C 1.2835(8) 0.0306(3) 0.6465(3) 0.0713(19) Uani 1 1 d . . .
C89 C 1.2285(8) -0.0035(3) 0.5865(4) 0.088(2) Uani 1 1 d . . .
C90 C 1.0373(9) -0.0244(4) 0.5033(4) 0.146(4) Uani 1 1 d . . .
H90A H 0.9827 0.0065 0.4853 0.175 Uiso 1 1 calc R . .
H90B H 1.0836 -0.0322 0.4724 0.175 Uiso 1 1 calc R . .
C91 C 0.9718(6) -0.0791(2) 0.5118(3) 0.120(3) Uani 1 1 d GU . .
C92 C 1.0410(4) -0.1267(3) 0.5376(3) 0.147(3) Uani 1 1 d GU . .
H92 H 1.1206 -0.1221 0.5523 0.177 Uiso 1 1 calc R . .
C93 C 0.9911(6) -0.1814(3) 0.5414(3) 0.145(3) Uani 1 1 d GU . .
H93 H 1.0374 -0.2132 0.5586 0.174 Uiso 1 1 calc R . .
C94 C 0.8721(6) -0.1884(2) 0.5195(3) 0.133(3) Uani 1 1 d GU . .
H94 H 0.8387 -0.2249 0.5220 0.160 Uiso 1 1 calc R . .
C95 C 0.8029(4) -0.1407(3) 0.4937(3) 0.157(3) Uani 1 1 d GU . .
H95 H 0.7233 -0.1454 0.4790 0.189 Uiso 1 1 calc R . .
C96 C 0.8528(5) -0.0861(2) 0.4899(3) 0.149(3) Uani 1 1 d GU . .
H96 H 0.8065 -0.0542 0.4726 0.179 Uiso 1 1 calc R . .
N1 N 0.4020(5) 1.4713(2) 1.0138(2) 0.0730(15) Uani 1 1 d . . .
H1A H 0.4530 1.4583 0.9949 0.088 Uiso 1 1 calc R . .
N2 N 0.7973(6) 1.2381(3) 0.9517(3) 0.100(2) Uani 1 1 d . B .
H2A H 0.7770 1.2716 0.9642 0.119 Uiso 1 1 calc R . .
N3 N 0.9082(4) 0.8935(2) 0.8236(2) 0.0661(14) Uani 1 1 d . . .
H3A H 0.8998 0.8572 0.8123 0.079 Uiso 1 1 calc R . .
N4 N 0.6348(5) 0.6103(2) 0.6374(2) 0.0740(16) Uani 1 1 d . . .
H4A H 0.6332 0.6465 0.6488 0.089 Uiso 1 1 calc R . .
N5 N 0.7706(5) 0.2635(3) 0.5768(3) 0.094(2) Uani 1 1 d . . .
H5A H 0.7900 0.2276 0.5732 0.112 Uiso 1 1 calc R . .
N6 N 1.1161(7) -0.0036(3) 0.5680(4) 0.137(3) Uani 1 1 d . . .
H6 H 1.0813 0.0098 0.5961 0.164 Uiso 1 1 calc R . .
N7 N 1.0763(7) 1.0398(5) 1.0863(4) 0.120(3) Uani 1 1 d . . .
N8 N 1.1312(7) 1.1067(4) 0.9158(4) 0.113(2) Uani 1 1 d . . .
N9 N 0.7844(6) 1.0836(3) 0.8123(4) 0.092(2) Uani 1 1 d . . .
N10 N 0.8040(8) 0.4480(5) 0.6525(5) 0.134(4) Uani 1 1 d . . .
N11 N 0.4371(7) 0.4180(4) 0.6108(3) 0.094(2) Uani 1 1 d . . .
N12 N 0.4044(6) 0.4377(3) 0.4137(3) 0.0886(17) Uani 1 1 d . . .
O1 O 0.2244(4) 1.5112(2) 1.0013(2) 0.0787(13) Uani 1 1 d . . .
O2 O 0.4708(4) 1.46150(18) 0.90727(18) 0.0808(13) Uani 1 1 d . . .
O3 O 0.6666(4) 1.40798(19) 0.9768(2) 0.0803(13) Uani 1 1 d . . .
O4 O 0.7755(4) 1.3064(2) 1.0483(2) 0.0813(13) Uani 1 1 d . . .
O5 O 0.8309(4) 1.1447(2) 0.9737(2) 0.0956(16) Uani 1 1 d . . .
O6 O 0.9221(4) 0.95848(15) 0.90566(18) 0.0692(12) Uani 1 1 d . . .
O7 O 0.9048(4) 0.78246(18) 0.8560(2) 0.0751(13) Uani 1 1 d . . .
O8 O 0.7824(4) 0.7430(2) 0.7285(2) 0.0979(15) Uani 1 1 d . . .
O9 O 0.6253(5) 0.72214(17) 0.6063(2) 0.0946(17) Uani 1 1 d . . .
O10 O 0.6246(4) 0.54767(19) 0.55697(18) 0.0884(13) Uani 1 1 d . . .
O11 O 0.6947(4) 0.34526(18) 0.5263(2) 0.0831(14) Uani 1 1 d . . .
O12 O 0.7324(4) 0.16788(18) 0.5085(2) 0.0848(14) Uani 1 1 d . . .
O13 O 0.8828(5) 0.1008(2) 0.6007(3) 0.0951(15) Uani 1 1 d . . .
O14 O 1.1086(5) 0.0625(3) 0.6638(2) 0.0972(14) Uani 1 1 d . . .
O15 O 1.2829(5) -0.0270(2) 0.5504(2) 0.1044(17) Uani 1 1 d . . .
O16 O 1.0371(6) 1.0894(3) 1.0664(3) 0.123(2) Uani 1 1 d . . .
O17 O 1.1324(6) 1.0299(3) 1.1405(3) 0.175(4) Uani 1 1 d . . .
O18 O 1.0531(4) 0.9982(3) 1.0447(3) 0.0968(16) Uani 1 1 d . . .
O19 O 1.1197(4) 1.0531(3) 0.9221(3) 0.1096(16) Uani 1 1 d . . .
O20 O 1.2052(6) 1.1282(3) 0.8919(4) 0.170(3) Uani 1 1 d . . .
O21 O 1.0609(5) 1.1385(2) 0.9364(3) 0.1173(19) Uani 1 1 d . . .
O22 O 0.7381(4) 1.0653(2) 0.8549(2) 0.0862(15) Uani 1 1 d . . .
O23 O 0.7304(5) 1.0996(3) 0.7588(3) 0.157(3) Uani 1 1 d . . .
O24 O 0.8914(5) 1.0863(2) 0.8290(2) 0.1043(17) Uani 1 1 d . . .
O25 O 0.7058(6) 0.4322(3) 0.6531(3) 0.104(2) Uani 1 1 d . . .
O26 O 0.8795(6) 0.4521(4) 0.7030(4) 0.230(5) Uani 1 1 d . . .
O27 O 0.8263(6) 0.4592(3) 0.5992(3) 0.139(3) Uani 1 1 d . . .
O28 O 0.4854(5) 0.3785(2) 0.5854(2) 0.0969(16) Uani 1 1 d . . .
O29 O 0.3781(6) 0.4085(3) 0.6469(3) 0.134(2) Uani 1 1 d . . .
O30 O 0.4571(5) 0.4700(2) 0.5928(2) 0.0935(16) Uani 1 1 d . . .
O31 O 0.4708(5) 0.3948(2) 0.4326(2) 0.1012(18) Uani 1 1 d . . .
O32 O 0.3238(5) 0.4362(3) 0.3669(3) 0.135(2) Uani 1 1 d . . .
O33 O 0.4344(4) 0.4851(2) 0.4468(2) 0.0934(16) Uani 1 1 d . . .

loop_
_atom_site_aniso_label
_atom_site_aniso_U_11
_atom_site_aniso_U_22
_atom_site_aniso_U_33
_atom_site_aniso_U_23
_atom_site_aniso_U_13
_atom_site_aniso_U_12
La1 0.0605(2) 0.0565(2) 0.0875(3) -0.0170(2) 0.0207(2) -0.0038(2)
La2 0.0838(3) 0.04208(19) 0.0648(2) -0.0094(2) 0.0087(2) -0.0028(2)
C1 0.112(6) 0.087(5) 0.062(4) 0.006(4) 0.012(4) 0.019(5)
C2 0.131(7) 0.072(5) 0.096(6) -0.015(5) 0.002(6) 0.006(5)
C3 0.098(6) 0.107(7) 0.084(6) 0.014(5) 0.005(5) -0.035(5)
C4 0.089(6) 0.126(7) 0.076(5) 0.027(6) 0.018(4) 0.000(5)
C5 0.086(5) 0.094(6) 0.058(4) 0.000(4) 0.009(4) 0.006(4)
C6 0.065(5) 0.081(5) 0.059(5) 0.008(4) -0.007(4) 0.006(4)
C7 0.072(5) 0.079(5) 0.069(5) -0.017(4) 0.005(4) 0.006(4)
C8 0.061(5) 0.051(4) 0.080(5) 0.022(3) 0.010(4) -0.008(3)
C9 0.066(5) 0.062(4) 0.060(5) 0.016(3) -0.005(4) -0.012(3)
C10 0.067(6) 0.141(7) 0.072(5) 0.009(5) 0.007(5) -0.004(5)
C11 0.068(6) 0.154(9) 0.104(7) 0.003(6) -0.009(5) -0.010(6)
C12 0.111(7) 0.128(7) 0.077(5) 0.006(6) 0.000(6) -0.019(7)
C13 0.089(6) 0.104(5) 0.078(5) 0.011(5) 0.020(5) 0.000(6)
C14 0.077(5) 0.063(5) 0.063(5) 0.002(3) 0.020(4) 0.003(4)
C15 0.087(5) 0.103(5) 0.081(5) 0.013(5) 0.031(4) 0.031(5)
C16 0.085(5) 0.092(5) 0.115(6) 0.028(5) 0.043(5) 0.027(5)
C17 0.087(6) 0.069(5) 0.089(5) -0.020(4) 0.003(5) 0.006(4)
C18 0.081(5) 0.068(4) 0.091(5) -0.036(4) -0.001(4) 0.006(4)
C19 0.064(5) 0.078(5) 0.078(5) -0.010(4) 0.010(4) 0.005(4)
C20 0.087(6) 0.109(7) 0.104(6) -0.025(5) 0.041(5) 0.013(5)
C21 0.106(7) 0.146(9) 0.084(6) 0.028(6) 0.033(5) -0.002(7)
C22 0.122(8) 0.117(8) 0.159(10) 0.034(7) 0.067(7) 0.013(6)
C23 0.093(6) 0.085(6) 0.126(7) -0.004(5) 0.042(6) -0.007(5)
C24 0.057(4) 0.085(6) 0.092(6) -0.003(5) 0.018(4) 0.013(4)
C25 0.063(5) 0.087(6) 0.071(5) -0.005(5) 0.006(4) 0.018(4)
C26 0.196(11) 0.176(10) 0.087(7) -0.010(6) 0.009(7) 0.118(8)
C27 0.201(13) 0.167(12) 0.095(10) 0.021(9) 0.106(9) 0.082(11)
C28 0.216(14) 0.180(12) 0.128(11) 0.027(10) 0.095(10) 0.067(11)
C29 0.213(14) 0.185(12) 0.121(11) 0.010(10) 0.084(10) 0.063(11)
C30 0.218(14) 0.185(12) 0.118(11) 0.022(10) 0.088(10) 0.081(11)
C31 0.215(14) 0.165(11) 0.119(11) 0.018(8) 0.096(9) 0.075(11)
C32 0.208(14) 0.173(12) 0.136(11) -0.002(9) 0.079(10) 0.071(11)
C27' 0.122(9) 0.090(8) 0.080(9) 0.017(6) 0.060(8) 0.028(7)
C28' 0.143(10) 0.088(8) 0.095(9) 0.006(7) 0.023(8) 0.022(7)
C29' 0.152(10) 0.114(8) 0.093(8) 0.011(7) 0.036(8) 0.031(8)
C30' 0.161(10) 0.102(8) 0.079(8) 0.018(6) 0.041(8) 0.063(7)
C31' 0.164(11) 0.105(8) 0.084(9) 0.020(7) 0.061(8) 0.046(7)
C32' 0.146(10) 0.094(7) 0.097(8) 0.002(7) 0.064(7) 0.035(7)
C33 0.104(7) 0.100(6) 0.091(6) -0.019(5) 0.033(5) -0.022(5)
C34 0.105(8) 0.158(9) 0.114(8) -0.004(6) 0.049(7) 0.008(7)
C35 0.104(8) 0.147(10) 0.103(9) 0.041(6) 0.012(7) -0.010(8)
C36 0.092(7) 0.126(9) 0.114(8) 0.051(6) -0.005(6) -0.049(7)
C37 0.139(7) 0.071(5) 0.056(5) 0.013(3) -0.008(5) -0.030(5)
C38 0.098(6) 0.060(5) 0.051(4) 0.011(3) 0.002(4) -0.007(4)
C39 0.102(6) 0.068(5) 0.064(4) 0.022(4) 0.020(4) 0.011(5)
C40 0.049(4) 0.046(4) 0.064(4) 0.003(3) 0.012(3) 0.004(3)
C41 0.049(4) 0.045(4) 0.063(4) -0.002(3) 0.006(3) 0.000(3)
C42 0.070(5) 0.075(5) 0.075(5) 0.007(4) 0.023(4) 0.014(4)
C43 0.115(6) 0.076(5) 0.086(5) -0.001(4) 0.039(5) 0.011(5)
C44 0.118(7) 0.089(6) 0.074(5) 0.011(4) 0.030(5) -0.001(5)
C45 0.075(5) 0.054(4) 0.091(6) 0.013(4) 0.008(4) 0.003(4)
C46 0.053(4) 0.059(4) 0.068(5) 0.000(4) 0.008(4) 0.006(3)
C47 0.110(6) 0.044(4) 0.091(5) -0.017(3) -0.010(5) 0.009(4)
C48 0.112(7) 0.078(5) 0.072(5) -0.021(4) 0.009(5) 0.018(4)
C49 0.100(6) 0.089(5) 0.095(6) -0.002(5) 0.002(5) -0.017(5)
C50 0.132(6) 0.034(3) 0.074(5) -0.011(3) -0.007(5) -0.005(4)
C51 0.067(4) 0.038(3) 0.053(4) -0.005(3) 0.009(3) -0.002(3)
C52 0.080(5) 0.057(4) 0.075(5) -0.003(4) 0.021(4) -0.006(4)
C53 0.133(7) 0.069(5) 0.063(5) -0.003(4) 0.011(5) -0.009(5)
C54 0.161(8) 0.096(6) 0.049(5) -0.022(4) 0.019(5) -0.021(6)
C55 0.146(7) 0.066(5) 0.057(5) -0.015(4) 0.038(5) -0.026(5)
C56 0.085(5) 0.061(5) 0.061(5) -0.007(4) 0.040(4) -0.012(4)
C57 0.094(5) 0.045(4) 0.061(5) -0.020(3) 0.032(4) -0.013(3)
C58 0.154(7) 0.045(4) 0.079(4) 0.003(3) 0.034(5) -0.003(4)
C59 0.124(7) 0.054(4) 0.045(4) 0.008(3) 0.028(5) -0.003(4)
C60 0.097(6) 0.082(6) 0.085(6) 0.007(5) 0.021(5) 0.002(6)
C61 0.095(6) 0.082(6) 0.101(7) 0.011(5) 0.022(6) -0.007(5)
C62 0.114(8) 0.119(7) 0.100(7) -0.005(6) 0.037(6) 0.008(6)
C63 0.148(9) 0.133(7) 0.082(6) -0.042(5) 0.023(7) -0.020(7)
C64 0.139(8) 0.092(5) 0.089(6) -0.034(5) 0.047(6) -0.026(5)
C65 0.202(8) 0.159(7) 0.075(6) -0.025(5) 0.010(6) 0.088(6)
C66 0.229(9) 0.180(8) 0.091(6) -0.024(6) -0.004(6) 0.078(7)
C67 0.208(9) 0.170(8) 0.119(7) -0.036(6) -0.039(7) 0.027(7)
C68 0.243(9) 0.171(7) 0.129(7) -0.022(6) -0.003(7) 0.013(7)
C69 0.224(9) 0.151(7) 0.112(7) -0.017(6) -0.009(7) 0.047(7)
C70 0.198(8) 0.116(6) 0.059(5) -0.021(4) 0.017(5) 0.047(6)
C71 0.220(11) 0.156(8) 0.070(6) -0.023(5) -0.018(7) 0.121(8)
C72 0.070(5) 0.064(5) 0.074(5) -0.008(4) 0.013(4) 0.014(4)
C73 0.054(4) 0.066(4) 0.066(4) -0.011(4) 0.014(3) 0.006(3)
C74 0.082(5) 0.057(4) 0.070(5) -0.008(4) 0.008(4) 0.002(4)
C75 0.077(5) 0.099(6) 0.075(5) 0.016(4) 0.015(4) -0.012(4)
C76 0.100(6) 0.072(5) 0.084(5) -0.016(4) 0.033(5) -0.004(4)
C77 0.087(5) 0.071(5) 0.096(6) -0.027(5) 0.016(5) 0.007(4)
C78 0.066(4) 0.067(5) 0.071(5) -0.011(4) 0.020(4) 0.009(4)
C79 0.088(6) 0.061(5) 0.154(8) 0.017(5) 0.039(6) 0.014(4)
C80 0.082(6) 0.076(5) 0.189(9) 0.034(6) 0.061(7) 0.016(5)
C81 0.122(8) 0.150(8) 0.113(7) 0.045(6) 0.053(6) 0.051(6)
C82 0.153(9) 0.126(7) 0.089(6) 0.022(5) 0.047(7) 0.049(7)
C83 0.082(6) 0.086(6) 0.070(5) 0.019(5) -0.001(5) 0.010(5)
C84 0.141(9) 0.102(6) 0.069(6) -0.003(5) 0.002(6) -0.019(6)
C85 0.167(13) 0.130(9) 0.091(8) -0.006(6) -0.019(9) -0.038(9)
C86 0.096(7) 0.159(10) 0.112(8) 0.055(7) -0.026(7) -0.052(8)
C87 0.098(7) 0.114(7) 0.106(7) 0.032(5) 0.027(6) -0.014(6)
C88 0.086(6) 0.058(4) 0.071(5) 0.020(4) 0.022(5) -0.011(4)
C89 0.085(6) 0.083(5) 0.098(7) 0.003(5) 0.027(6) -0.041(5)
C90 0.183(10) 0.114(7) 0.126(7) -0.011(5) 0.013(7) -0.056(7)
C91 0.116(6) 0.119(6) 0.128(6) -0.002(4) 0.036(5) -0.052(5)
C92 0.141(7) 0.137(7) 0.163(6) 0.023(6) 0.039(5) -0.034(6)
C93 0.138(6) 0.134(6) 0.164(6) 0.010(5) 0.040(6) -0.037(6)
C94 0.112(6) 0.131(6) 0.152(6) 0.017(5) 0.023(5) -0.060(5)
C95 0.133(6) 0.130(6) 0.191(7) 0.011(6) 0.008(6) -0.066(6)
C96 0.126(6) 0.135(6) 0.171(6) 0.031(5) 0.008(6) -0.046(5)
N1 0.068(4) 0.094(4) 0.053(3) 0.004(3) 0.009(3) 0.013(3)
N2 0.139(6) 0.094(5) 0.063(4) -0.026(4) 0.019(4) 0.039(4)
N3 0.086(4) 0.048(3) 0.059(3) -0.003(3) 0.007(3) -0.004(3)
N4 0.118(5) 0.042(3) 0.070(4) -0.014(3) 0.038(4) -0.009(3)
N5 0.127(5) 0.085(4) 0.064(4) 0.007(3) 0.013(4) 0.056(4)
N6 0.133(7) 0.156(7) 0.125(6) -0.035(5) 0.036(6) -0.076(6)
N7 0.089(6) 0.154(9) 0.104(7) -0.051(7) 0.000(5) -0.009(6)
N8 0.076(6) 0.130(8) 0.134(6) -0.014(6) 0.027(5) -0.040(5)
N9 0.075(5) 0.116(6) 0.091(6) -0.004(4) 0.033(5) -0.004(4)
N10 0.103(7) 0.140(7) 0.126(8) -0.057(8) -0.032(8) 0.017(7)
N11 0.110(6) 0.100(6) 0.070(5) -0.005(4) 0.016(4) -0.007(5)
N12 0.100(5) 0.068(4) 0.091(5) -0.005(5) 0.013(4) -0.007(5)
O1 0.051(3) 0.102(3) 0.084(3) 0.006(3) 0.020(3) 0.005(3)
O2 0.058(3) 0.112(4) 0.072(3) -0.016(2) 0.013(3) 0.017(2)
O3 0.076(3) 0.076(3) 0.087(3) -0.004(3) 0.017(3) 0.000(2)
O4 0.092(3) 0.073(3) 0.072(3) -0.017(3) 0.007(3) 0.010(3)
O5 0.097(4) 0.069(3) 0.118(4) -0.030(3) 0.022(3) 0.024(3)
O6 0.093(3) 0.039(3) 0.078(3) -0.0077(19) 0.025(2) -0.010(2)
O7 0.095(4) 0.059(3) 0.060(3) -0.014(2) -0.001(3) -0.001(2)
O8 0.082(4) 0.130(4) 0.070(3) -0.010(3) -0.004(3) 0.015(3)
O9 0.167(5) 0.039(3) 0.067(3) -0.010(2) 0.008(3) -0.018(3)
O10 0.147(4) 0.051(3) 0.074(3) -0.011(2) 0.038(3) -0.010(3)
O11 0.096(4) 0.056(3) 0.088(3) -0.017(2) 0.003(3) 0.012(3)
O12 0.108(4) 0.055(3) 0.089(3) 0.006(2) 0.018(3) 0.018(3)
O13 0.100(4) 0.091(3) 0.104(4) 0.024(3) 0.044(3) 0.020(3)
O14 0.096(4) 0.100(4) 0.091(3) 0.000(3) 0.014(3) 0.005(4)
O15 0.145(5) 0.086(4) 0.095(4) 0.006(3) 0.054(4) -0.002(3)
O16 0.103(5) 0.112(5) 0.135(5) -0.052(4) -0.006(4) -0.002(4)
O17 0.149(6) 0.237(9) 0.099(5) -0.047(5) -0.045(5) 0.003(5)
O18 0.068(3) 0.110(4) 0.101(4) -0.015(3) 0.000(3) 0.011(3)
O19 0.078(3) 0.080(3) 0.179(5) -0.021(4) 0.046(3) -0.008(3)
O20 0.134(6) 0.163(6) 0.240(8) 0.013(5) 0.096(6) -0.039(5)
O21 0.105(5) 0.076(4) 0.176(6) -0.031(3) 0.044(4) -0.026(3)
O22 0.067(3) 0.111(4) 0.086(3) 0.006(3) 0.029(3) -0.006(3)
O23 0.099(5) 0.279(9) 0.091(4) 0.051(5) 0.016(4) -0.008(5)
O24 0.067(3) 0.144(5) 0.107(4) 0.009(3) 0.032(3) -0.011(3)
O25 0.118(5) 0.082(4) 0.091(4) -0.019(3) -0.017(4) 0.023(4)
O26 0.143(6) 0.312(11) 0.171(6) -0.101(7) -0.086(5) 0.041(7)
O27 0.100(5) 0.179(7) 0.132(5) -0.038(5) 0.018(5) -0.022(4)
O28 0.123(5) 0.065(3) 0.096(4) -0.002(3) 0.015(3) -0.012(3)
O29 0.124(5) 0.198(7) 0.093(4) 0.013(4) 0.050(4) -0.021(4)
O30 0.111(4) 0.070(3) 0.105(4) -0.005(3) 0.038(3) 0.014(3)
O31 0.115(4) 0.056(3) 0.109(4) -0.015(3) -0.017(3) 0.004(3)
O32 0.117(4) 0.135(5) 0.115(4) -0.020(4) -0.046(4) -0.002(5)
O33 0.102(4) 0.055(3) 0.104(4) -0.014(3) -0.010(3) 0.016(3)

loop_
_atom_type_symbol
_atom_type_description
_atom_type_scat_dispersion_real
_atom_type_scat_dispersion_imag
_atom_type_scat_source
C C 0.0033 0.0016 'International Tables Vol C Tables 4.2.6.8 and 6.1.1.4'
H H 0.0000 0.0000 'International Tables Vol C Tables 4.2.6.8 and 6.1.1.4'
N N 0.0061 0.0033 'International Tables Vol C Tables 4.2.6.8 and 6.1.1.4'
O O 0.0106 0.0060 'International Tables Vol C Tables 4.2.6.8 and 6.1.1.4'
La La -0.2871 2.4523 'International Tables Vol C Tables 4.2.6.8 and 6.1.1.4'

loop_
_geom_angle_atom_site_label_1
_geom_angle_atom_site_label_2
_geom_angle_atom_site_label_3
_geom_angle
_geom_angle_site_symmetry_1
_geom_angle_site_symmetry_3
O5 La1 O6 153.67(15) . .
O5 La1 O1 81.82(18) . 2_647
O6 La1 O1 81.23(14) . 2_647
O5 La1 O21 75.3(2) . .
O6 La1 O21 124.54(18) . .
O1 La1 O21 153.87(17) 2_647 .
O5 La1 O18 119.48(17) . .
O6 La1 O18 76.93(16) . .
O1 La1 O18 79.86(15) 2_647 .
O21 La1 O18 100.38(18) . .
O5 La1 O19 123.95(19) . .
O6 La1 O19 78.32(17) . .
O1 La1 O19 150.96(17) 2_647 .
O21 La1 O19 48.65(19) . .
O18 La1 O19 75.59(17) . .
O5 La1 O24 91.00(17) . .
O6 La1 O24 82.61(14) . .
O1 La1 O24 125.37(15) 2_647 .
O21 La1 O24 68.24(18) . .
O18 La1 O24 144.51(17) . .
O19 La1 O24 72.04(17) . .
O5 La1 O22 75.51(16) . .
O6 La1 O22 81.48(16) . .
O1 La1 O22 78.60(15) 2_647 .
O21 La1 O22 107.20(18) . .
O18 La1 O22 151.47(17) . .
O19 La1 O22 118.01(16) . .
O24 La1 O22 47.48(15) . .
O5 La1 O16 73.9(2) . .
O6 La1 O16 125.90(19) . .
O1 La1 O16 89.67(19) 2_647 .
O21 La1 O16 72.0(2) . .
O18 La1 O16 49.00(19) . .
O19 La1 O16 85.87(19) . .
O24 La1 O16 139.9(2) . .
O22 La1 O16 148.47(19) . .
O10 La2 O15 83.51(14) . 2_756
O10 La2 O11 154.71(15) . .
O15 La2 O11 86.99(16) 2_756 .
O10 La2 O25 83.76(16) . .
O15 La2 O25 125.2(2) 2_756 .
O11 La2 O25 82.71(16) . .
O10 La2 O28 117.67(16) . .
O15 La2 O28 156.99(16) 2_756 .
O11 La2 O28 76.95(17) . .
O25 La2 O28 69.43(19) . .
O10 La2 O30 70.65(16) . .
O15 La2 O30 147.27(17) 2_756 .
O11 La2 O30 124.62(17) . .
O25 La2 O30 72.66(19) . .
O28 La2 O30 48.19(17) . .
O10 La2 O31 125.89(16) . .
O15 La2 O31 84.01(18) 2_756 .
O11 La2 O31 76.01(15) . .
O25 La2 O31 142.86(19) . .
O28 La2 O31 76.26(17) . .
O30 La2 O31 94.92(17) . .
O10 La2 O33 77.88(15) . .
O15 La2 O33 83.74(18) 2_756 .
O11 La2 O33 124.33(14) . .
O25 La2 O33 143.62(18) . .
O28 La2 O33 91.75(16) . .
O30 La2 O33 71.70(17) . .
O31 La2 O33 48.49(14) . .
O10 La2 O27 76.0(2) . .
O15 La2 O27 76.4(2) 2_756 .
O11 La2 O27 79.0(2) . .
O25 La2 O27 48.9(2) . .
O28 La2 O27 115.7(2) . .
O30 La2 O27 114.63(19) . .
O31 La2 O27 148.9(2) . .
O33 La2 O27 148.6(2) . .
C6 C1 C2 118.4(7) . .
C6 C1 H1 120.8 . .
C2 C1 H1 120.8 . .
C3 C2 C1 121.3(7) . .
C3 C2 H2 119.3 . .
C1 C2 H2 119.3 . .
C2 C3 C4 119.0(7) . .
C2 C3 H3 120.5 . .
C4 C3 H3 120.5 . .
C5 C4 C3 120.0(7) . .
C5 C4 H4 120.0 . .
C3 C4 H4 120.0 . .
C4 C5 C6 120.7(7) . .
C4 C5 H5 119.7 . .
C6 C5 H5 119.7 . .
C1 C6 C5 120.5(7) . .
C1 C6 C7 121.4(7) . .
C5 C6 C7 118.1(6) . .
N1 C7 C6 114.8(5) . .
N1 C7 H7A 108.6 . .
C6 C7 H7A 108.6 . .
N1 C7 H7B 108.6 . .
C6 C7 H7B 108.6 . .
H7A C7 H7B 107.5 . .
O1 C8 N1 122.2(6) . .
O1 C8 C9 121.1(6) . .
N1 C8 C9 116.7(7) . .
C10 C9 C14 121.0(7) . .
C10 C9 C8 115.4(7) . .
C14 C9 C8 123.6(6) . .
C9 C10 C11 119.4(7) . .
C9 C10 H10 120.3 . .
C11 C10 H10 120.3 . .
C12 C11 C10 119.1(7) . .
C12 C11 H11 120.4 . .
C10 C11 H11 120.4 . .
C13 C12 C11 121.8(7) . .
C13 C12 H12 119.1 . .
C11 C12 H12 119.1 . .
C12 C13 C14 119.6(8) . .
C12 C13 H13 120.2 . .
C14 C13 H13 120.2 . .
O2 C14 C13 123.0(6) . .
O2 C14 C9 117.9(6) . .
C13 C14 C9 119.1(6) . .
O2 C15 C16 107.0(5) . .
O2 C15 H15A 110.3 . .
C16 C15 H15A 110.3 . .
O2 C15 H15B 110.3 . .
C16 C15 H15B 110.3 . .
H15A C15 H15B 108.6 . .
O3 C16 C15 109.2(6) . .
O3 C16 H16A 109.8 . .
C15 C16 H16A 109.8 . .
O3 C16 H16B 109.8 . .
C15 C16 H16B 109.8 . .
H16A C16 H16B 108.3 . .
O3 C17 C18 109.7(6) . .
O3 C17 H17A 109.7 . .
C18 C17 H17A 109.7 . .
O3 C17 H17B 109.7 . .
C18 C17 H17B 109.7 . .
H17A C17 H17B 108.2 . .
O4 C18 C17 108.8(5) . .
O4 C18 H18A 109.9 . .
C17 C18 H18A 109.9 . .
O4 C18 H18B 109.9 . .
C17 C18 H18B 109.9 . .
H18A C18 H18B 108.3 . .
O4 C19 C24 117.6(7) . .
O4 C19 C20 122.3(7) . .
C24 C19 C20 120.1(7) . .
C21 C20 C19 120.8(7) . .
C21 C20 H20 119.6 . .
C19 C20 H20 119.6 . .
C22 C21 C20 119.1(8) . .
C22 C21 H21 120.4 . .
C20 C21 H21 120.4 . .
C21 C22 C23 119.8(9) . .
C21 C22 H22 120.1 . .
C23 C22 H22 120.1 . .
C24 C23 C22 124.3(8) . .
C24 C23 H23 117.9 . .
C22 C23 H23 117.9 . .
C19 C24 C23 115.8(7) . .
C19 C24 C25 128.3(8) . .
C23 C24 C25 115.9(8) . .
O5 C25 N2 119.2(7) . .
O5 C25 C24 121.9(7) . .
N2 C25 C24 118.9(7) . .
C27 C26 N2 111.9(7) . .
C27 C26 C27' 23.78(17) . .
N2 C26 C27' 113.3(7) . .
C27 C26 H26A 109.2 . .
N2 C26 H26A 109.2 . .
C27' C26 H26A 126.5 . .
C27 C26 H26B 109.2 . .
N2 C26 H26B 109.2 . .
C27' C26 H26B 87.1 . .
H26A C26 H26B 107.9 . .
C26 C27 C28 113.5(9) . .
C26 C27 C32 126.5(9) . .
C28 C27 C32 120.0 . .
C29 C28 C27 120.0 . .
C29 C28 H28 120.0 . .
C27 C28 H28 120.0 . .
C28 C29 C30 120.0 . .
C28 C29 H29 120.0 . .
C30 C29 H29 120.0 . .
C31 C30 C29 120.0 . .
C31 C30 H30 120.0 . .
C29 C30 H30 120.0 . .
C32 C31 C30 120.0 . .
C32 C31 H31 120.0 . .
C30 C31 H31 120.0 . .
C31 C32 C27 120.0 . .
C31 C32 H32 120.0 . .
C27 C32 H32 120.0 . .
C28' C27' C32' 120.0 . .
C28' C27' C26 116.0(8) . .
C32' C27' C26 123.9(8) . .
C27' C28' C29' 120.0 . .
C27' C28' H28' 120.0 . .
C29' C28' H28' 120.0 . .
C28' C29' C30' 120.0 . .
C28' C29' H29' 120.0 . .
C30' C29' H29' 120.0 . .
C31' C30' C29' 120.0 . .
C31' C30' H30' 120.0 . .
C29' C30' H30' 120.0 . .
C30' C31' C32' 120.0 . .
C30' C31' H31' 120.0 . .
C32' C31' H31' 120.0 . .
C31' C32' C27' 120.0 . .
C31' C32' H32' 120.0 . .
C27' C32' H32' 120.0 . .
C38 C33 C34 121.6(8) . .
C38 C33 H33 119.2 . .
C34 C33 H33 119.2 . .
C35 C34 C33 119.2(9) . .
C35 C34 H34 120.4 . .
C33 C34 H34 120.4 . .
C36 C35 C34 123.7(12) . .
C36 C35 H35 118.1 . .
C34 C35 H35 118.1 . .
C35 C36 C37 119.3(10) . .
C35 C36 H36 120.3 . .
C37 C36 H36 120.3 . .
C38 C37 C36 121.1(8) . .
C38 C37 H37 119.5 . .
C36 C37 H37 119.5 . .
C33 C38 C37 114.9(8) . .
C33 C38 C39 121.1(7) . .
C37 C38 C39 124.0(7) . .
N3 C39 C38 108.6(5) . .
N3 C39 H39A 110.0 . .
C38 C39 H39A 110.0 . .
N3 C39 H39B 110.0 . .
C38 C39 H39B 110.0 . .
H39A C39 H39B 108.4 . .
O6 C40 N3 121.7(5) . .
O6 C40 C41 118.8(5) . .
N3 C40 C41 119.3(5) . .
C42 C41 C46 117.6(6) . .
C42 C41 C40 118.3(6) . .
C46 C41 C40 123.9(6) . .
C43 C42 C41 125.3(7) . .
C43 C42 H42 117.3 . .
C41 C42 H42 117.3 . .
C42 C43 C44 115.9(7) . .
C42 C43 H43 122.0 . .
C44 C43 H43 122.0 . .
C45 C44 C43 122.6(7) . .
C45 C44 H44 118.7 . .
C43 C44 H44 118.7 . .
C44 C45 C46 120.2(7) . .
C44 C45 H45 119.9 . .
C46 C45 H45 119.9 . .
O7 C46 C45 123.5(6) . .
O7 C46 C41 118.2(6) . .
C45 C46 C41 118.2(6) . .
O7 C47 C48 106.3(5) . .
O7 C47 H47A 110.5 . .
C48 C47 H47A 110.5 . .
O7 C47 H47B 110.5 . .
C48 C47 H47B 110.5 . .
H47A C47 H47B 108.7 . .
O8 C48 C47 108.3(6) . .
O8 C48 H48A 110.0 . .
C47 C48 H48A 110.0 . .
O8 C48 H48B 110.0 . .
C47 C48 H48B 110.0 . .
H48A C48 H48B 108.4 . .
O8 C49 C50 110.0(7) . .
O8 C49 H49A 109.7 . .
C50 C49 H49A 109.7 . .
O8 C49 H49B 109.7 . .
C50 C49 H49B 109.7 . .
H49A C49 H49B 108.2 . .
O9 C50 C49 111.1(5) . .
O9 C50 H50A 109.4 . .
C49 C50 H50A 109.4 . .
O9 C50 H50B 109.4 . .
C49 C50 H50B 109.4 . .
H50A C50 H50B 108.0 . .
O9 C51 C52 122.8(6) . .
O9 C51 C56 118.0(5) . .
C52 C51 C56 119.2(6) . .
C53 C52 C51 121.3(6) . .
C53 C52 H52 119.3 . .
C51 C52 H52 119.3 . .
C52 C53 C54 119.1(6) . .
C52 C53 H53 120.4 . .
C54 C53 H53 120.4 . .
C53 C54 C55 119.8(6) . .
C53 C54 H54 120.1 . .
C55 C54 H54 120.1 . .
C56 C55 C54 121.0(6) . .
C56 C55 H55 119.5 . .
C54 C55 H55 119.5 . .
C55 C56 C51 119.6(6) . .
C55 C56 C57 116.8(6) . .
C51 C56 C57 123.5(6) . .
O10 C57 N4 118.5(6) . .
O10 C57 C56 119.3(6) . .
N4 C57 C56 122.2(6) . .
N4 C58 C59 111.1(5) . .
N4 C58 H58A 109.4 . .
C59 C58 H58A 109.4 . .
N4 C58 H58B 109.4 . .
C59 C58 H58B 109.4 . .
H58A C58 H58B 108.0 . .
C64 C59 C60 118.3(7) . .
C64 C59 C58 120.7(8) . .
C60 C59 C58 120.9(8) . .
C61 C60 C59 121.1(8) . .
C61 C60 H60 119.4 . .
C59 C60 H60 119.4 . .
C62 C61 C60 122.0(9) . .
C62 C61 H61 119.0 . .
C60 C61 H61 119.0 . .
C61 C62 C63 119.2(9) . .
C61 C62 H62 120.4 . .
C63 C62 H62 120.4 . .
C62 C63 C64 118.7(8) . .
C62 C63 H63 120.6 . .
C64 C63 H63 120.6 . .
C59 C64 C63 119.9(8) . .
C59 C64 H64 120.1 . .
C63 C64 H64 120.1 . .
C70 C65 C66 123.3(11) . .
C70 C65 H65 118.4 . .
C66 C65 H65 118.4 . .
C67 C66 C65 111.9(11) . .
C67 C66 H66 124.1 . .
C65 C66 H66 124.1 . .
C68 C67 C66 121.5(12) . .
C68 C67 H67 119.3 . .
C66 C67 H67 119.3 . .
C67 C68 C69 127.3(13) . .
C67 C68 H68 116.4 . .
C69 C68 H68 116.4 . .
C70 C69 C68 110.9(11) . .
C70 C69 H69 124.5 . .
C68 C69 H69 124.5 . .
C65 C70 C69 125.0(12) . .
C65 C70 C71 119.6(11) . .
C69 C70 C71 115.3(9) . .
N5 C71 C70 110.4(7) . .
N5 C71 H71A 109.6 . .
C70 C71 H71A 109.6 . .
N5 C71 H71B 109.6 . .
C70 C71 H71B 109.6 . .
H71A C71 H71B 108.1 . .
O11 C72 N5 123.0(6) . .
O11 C72 C73 115.9(6) . .
N5 C72 C73 121.1(6) . .
C74 C73 C78 120.3(6) . .
C74 C73 C72 119.0(6) . .
C78 C73 C72 120.7(6) . .
C73 C74 C75 120.1(6) . .
C73 C74 H74 120.0 . .
C75 C74 H74 120.0 . .
C74 C75 C76 121.8(6) . .
C74 C75 H75 119.1 . .
C76 C75 H75 119.1 . .
C77 C76 C75 118.4(7) . .
C77 C76 H76 120.8 . .
C75 C76 H76 120.8 . .
C76 C77 C78 122.5(7) . .
C76 C77 H77 118.8 . .
C78 C77 H77 118.8 . .
O12 C78 C77 124.9(6) . .
O12 C78 C73 118.1(6) . .
C77 C78 C73 116.9(6) . .
O12 C79 C80 106.2(6) . .
O12 C79 H79A 110.5 . .
C80 C79 H79A 110.5 . .
O12 C79 H79B 110.5 . .
C80 C79 H79B 110.5 . .
H79A C79 H79B 108.7 . .
O13 C80 C79 109.7(7) . .
O13 C80 H80A 109.7 . .
C79 C80 H80A 109.7 . .
O13 C80 H80B 109.7 . .
C79 C80 H80B 109.7 . .
H80A C80 H80B 108.2 . .
O13 C81 C82 110.0(7) . .
O13 C81 H81A 109.7 . .
C82 C81 H81A 109.7 . .
O13 C81 H81B 109.7 . .
C82 C81 H81B 109.7 . .
H81A C81 H81B 108.2 . .
O14 C82 C81 106.7(7) . .
O14 C82 H82A 110.4 . .
C81 C82 H82A 110.4 . .
O14 C82 H82B 110.4 . .
C81 C82 H82B 110.4 . .
H82A C82 H82B 108.6 . .
C88 C83 O14 117.3(8) . .
C88 C83 C84 121.0(8) . .
O14 C83 C84 121.6(9) . .
C85 C84 C83 120.1(10) . .
C85 C84 H84 119.9 . .
C83 C84 H84 120.0 . .
C84 C85 C86 119.2(11) . .
C84 C85 H85 120.4 . .
C86 C85 H85 120.4 . .
C85 C86 C87 120.7(10) . .
C85 C86 H86 119.6 . .
C87 C86 H86 119.6 . .
C88 C87 C86 121.1(9) . .
C88 C87 H87 119.4 . .
C86 C87 H87 119.4 . .
C87 C88 C83 117.8(8) . .
C87 C88 C89 116.5(9) . .
C83 C88 C89 125.7(8) . .
O15 C89 N6 118.2(8) . .
O15 C89 C88 124.1(8) . .
N6 C89 C88 117.4(8) . .
C91 C90 N6 111.8(7) . .
C91 C90 H90A 109.3 . .
N6 C90 H90A 109.3 . .
C91 C90 H90B 109.3 . .
N6 C90 H90B 109.3 . .
H90A C90 H90B 107.9 . .
C92 C91 C96 120.0 . .
C92 C91 C90 114.7(6) . .
C96 C91 C90 124.9(6) . .
C93 C92 C91 120.0 . .
C93 C92 H92 120.0 . .
C91 C92 H92 120.0 . .
C92 C93 C94 120.0 . .
C92 C93 H93 120.0 . .
C94 C93 H93 120.0 . .
C95 C94 C93 120.0 . .
C95 C94 H94 120.0 . .
C93 C94 H94 120.0 . .
C94 C95 C96 120.0 . .
C94 C95 H95 120.0 . .
C96 C95 H95 120.0 . .
C95 C96 C91 120.0 . .
C95 C96 H96 120.0 . .
C91 C96 H96 120.0 . .
C8 N1 C7 122.3(6) . .
C8 N1 H1A 118.8 . .
C7 N1 H1A 118.8 . .
C25 N2 C26 123.5(6) . .
C25 N2 H2A 118.3 . .
C26 N2 H2A 118.3 . .
C40 N3 C39 124.3(5) . .
C40 N3 H3A 117.8 . .
C39 N3 H3A 117.8 . .
C57 N4 C58 126.8(5) . .
C57 N4 H4A 116.6 . .
C58 N4 H4A 116.6 . .
C72 N5 C71 122.3(6) . .
C72 N5 H5A 118.8 . .
C71 N5 H5A 118.8 . .
C89 N6 C90 129.0(8) . .
C89 N6 H6 115.5 . .
C90 N6 H6 115.5 . .
O17 N7 O16 124.4(9) . .
O17 N7 O18 119.6(10) . .
O16 N7 O18 116.1(9) . .
O20 N8 O19 123.3(10) . .
O20 N8 O21 121.4(9) . .
O19 N8 O21 115.3(8) . .
O23 N9 O24 121.6(7) . .
O23 N9 O22 123.3(7) . .
O24 N9 O22 115.0(7) . .
O26 N10 O25 121.1(12) . .
O26 N10 O27 119.9(12) . .
O25 N10 O27 119.0(10) . .
O29 N11 O28 123.8(8) . .
O29 N11 O30 123.0(8) . .
O28 N11 O30 113.2(7) . .
O32 N12 O31 123.6(7) . .
O32 N12 O33 122.2(8) . .
O31 N12 O33 114.1(6) . .
C8 O1 La1 178.7(4) . 2_657
C14 O2 C15 118.4(5) . .
C16 O3 C17 112.1(6) . .
C19 O4 C18 121.1(5) . .
C25 O5 La1 164.5(5) . .
C40 O6 La1 171.6(4) . .
C46 O7 C47 119.4(5) . .
C49 O8 C48 114.9(6) . .
C51 O9 C50 122.3(5) . .
C57 O10 La2 170.7(4) . .
C72 O11 La2 171.6(5) . .
C78 O12 C79 119.6(5) . .
C80 O13 C81 111.5(7) . .
C83 O14 C82 120.2(7) . .
C89 O15 La2 169.4(5) . 2_746
N7 O16 La1 96.7(5) . .
N7 O18 La1 98.0(6) . .
N8 O19 La1 97.6(5) . .
N8 O21 La1 96.9(5) . .
N9 O22 La1 98.5(5) . .
N9 O24 La1 98.8(5) . .
N10 O25 La2 97.6(7) . .
N10 O27 La2 94.3(6) . .
N11 O28 La2 99.3(5) . .
N11 O30 La2 98.4(5) . .
N12 O31 La2 99.1(4) . .
N12 O33 La2 98.2(4) . .

loop_
_geom_bond_atom_site_label_1
_geom_bond_atom_site_label_2
_geom_bond_distance
_geom_bond_site_symmetry_2
La1 O5 2.403(5) .
La1 O6 2.415(4) .
La1 O1 2.456(5) 2_647
La1 O21 2.568(6) .
La1 O18 2.569(5) .
La1 O19 2.569(5) .
La1 O24 2.593(5) .
La1 O22 2.600(4) .
La1 O16 2.607(6) .
La2 O10 2.420(4) .
La2 O15 2.443(6) 2_756
La2 O11 2.457(4) .
La2 O25 2.547(5) .
La2 O28 2.599(5) .
La2 O30 2.600(5) .
La2 O31 2.602(5) .
La2 O33 2.603(5) .
La2 O27 2.604(7) .
C1 C6 1.346(8) .
C1 C2 1.405(9) .
C1 H1 0.9300 .
C2 C3 1.360(9) .
C2 H2 0.9300 .
C3 C4 1.368(10) .
C3 H3 0.9300 .
C4 C5 1.366(8) .
C4 H4 0.9300 .
C5 C6 1.373(8) .
C5 H5 0.9300 .
C6 C7 1.517(8) .
C7 N1 1.490(7) .
C7 H7A 0.9700 .
C7 H7B 0.9700 .
C8 O1 1.256(7) .
C8 N1 1.325(7) .
C8 C9 1.516(8) .
C9 C10 1.357(9) .
C9 C14 1.398(8) .
C10 C11 1.408(9) .
C10 H10 0.9300 .
C11 C12 1.379(10) .
C11 H11 0.9300 .
C12 C13 1.351(9) .
C12 H12 0.9300 .
C13 C14 1.398(8) .
C13 H13 0.9300 .
C14 O2 1.343(7) .
C15 O2 1.410(6) .
C15 C16 1.466(8) .
C15 H15A 0.9700 .
C15 H15B 0.9700 .
C16 O3 1.404(7) .
C16 H16A 0.9700 .
C16 H16B 0.9700 .
C17 O3 1.426(7) .
C17 C18 1.475(8) .
C17 H17A 0.9700 .
C17 H17B 0.9700 .
C18 O4 1.424(6) .
C18 H18A 0.9700 .
C18 H18B 0.9700 .
C19 O4 1.358(7) .
C19 C24 1.365(9) .
C19 C20 1.431(9) .
C20 C21 1.392(10) .
C20 H20 0.9300 .
C21 C22 1.318(11) .
C21 H21 0.9300 .
C22 C23 1.392(10) .
C22 H22 0.9300 .
C23 C24 1.388(9) .
C23 H23 0.9300 .
C24 C25 1.433(9) .
C25 O5 1.245(7) .
C25 N2 1.300(8) .
C26 C27 1.326(9) .
C26 N2 1.476(8) .
C26 C27' 1.498(9) .
C26 H26A 0.9700 .
C26 H26B 0.9700 .
C27 C28 1.3900 .
C27 C32 1.3900 .
C28 C29 1.3900 .
C28 H28 0.9300 .
C29 C30 1.3900 .
C29 H29 0.9300 .
C30 C31 1.3900 .
C30 H30 0.9300 .
C31 C32 1.3900 .
C31 H31 0.9300 .
C32 H32 0.9300 .
C27' C28' 1.3899 .
C27' C32' 1.3901 .
C28' C29' 1.3900 .
C28' H28' 0.9300 .
C29' C30' 1.3900 .
C29' H29' 0.9300 .
C30' C31' 1.3900 .
C30' H30' 0.9300 .
C31' C32' 1.3900 .
C31' H31' 0.9300 .
C32' H32' 0.9300 .
C33 C38 1.396(9) .
C33 C34 1.407(10) .
C33 H33 0.9300 .
C34 C35 1.327(11) .
C34 H34 0.9300 .
C35 C36 1.279(11) .
C35 H35 0.9300 .
C36 C37 1.438(11) .
C36 H36 0.9300 .
C37 C38 1.398(9) .
C37 H37 0.9300 .
C38 C39 1.513(9) .
C39 N3 1.447(7) .
C39 H39A 0.9700 .
C39 H39B 0.9700 .
C40 O6 1.244(6) .
C40 N3 1.335(6) .
C40 C41 1.510(8) .
C41 C42 1.354(8) .
C41 C46 1.421(8) .
C42 C43 1.348(8) .
C42 H42 0.9300 .
C43 C44 1.393(9) .
C43 H43 0.9300 .
C44 C45 1.344(8) .
C44 H44 0.9300 .
C45 C46 1.395(8) .
C45 H45 0.9300 .
C46 O7 1.351(7) .
C47 O7 1.452(7) .
C47 C48 1.477(8) .
C47 H47A 0.9700 .
C47 H47B 0.9700 .
C48 O8 1.423(7) .
C48 H48A 0.9700 .
C48 H48B 0.9700 .
C49 O8 1.384(8) .
C49 C50 1.465(9) .
C49 H49A 0.9700 .
C49 H49B 0.9700 .
C50 O9 1.392(6) .
C50 H50A 0.9700 .
C50 H50B 0.9700 .
C51 O9 1.351(6) .
C51 C52 1.384(7) .
C51 C56 1.405(8) .
C52 C53 1.377(8) .
C52 H52 0.9300 .
C53 C54 1.381(8) .
C53 H53 0.9300 .
C54 C55 1.404(9) .
C54 H54 0.9300 .
C55 C56 1.352(8) .
C55 H55 0.9300 .
C56 C57 1.472(8) .
C57 O10 1.265(6) .
C57 N4 1.294(6) .
C58 N4 1.455(7) .
C58 C59 1.505(8) .
C58 H58A 0.9700 .
C58 H58B 0.9700 .
C59 C64 1.351(9) .
C59 C60 1.351(9) .
C60 C61 1.330(9) .
C60 H60 0.9300 .
C61 C62 1.320(9) .
C61 H61 0.9300 .
C62 C63 1.355(11) .
C62 H62 0.9300 .
C63 C64 1.400(10) .
C63 H63 0.9300 .
C64 H64 0.9300 .
C65 C70 1.353(9) .
C65 C66 1.470(11) .
C65 H65 0.9300 .
C66 C67 1.393(12) .
C66 H66 0.9300 .
C67 C68 1.370(11) .
C67 H67 0.9300 .
C68 C69 1.406(12) .
C68 H68 0.9300 .
C69 C70 1.377(12) .
C69 H69 0.9300 .
C70 C71 1.539(13) .
C71 N5 1.428(8) .
C71 H71A 0.9700 .
C71 H71B 0.9700 .
C72 O11 1.264(7) .
C72 N5 1.267(7) .
C72 C73 1.537(8) .
C73 C74 1.354(7) .
C73 C78 1.430(8) .
C74 C75 1.374(8) .
C74 H74 0.9300 .
C75 C76 1.374(9) .
C75 H75 0.9300 .
C76 C77 1.362(8) .
C76 H76 0.9300 .
C77 C78 1.394(8) .
C77 H77 0.9300 .
C78 O12 1.344(7) .
C79 O12 1.446(7) .
C79 C80 1.452(9) .
C79 H79A 0.9700 .
C79 H79B 0.9700 .
C80 O13 1.393(8) .
C80 H80A 0.9700 .
C80 H80B 0.9700 .
C81 O13 1.421(8) .
C81 C82 1.516(11) .
C81 H81A 0.9700 .
C81 H81B 0.9700 .
C82 O14 1.436(9) .
C82 H82A 0.9700 .
C82 H82B 0.9700 .
C83 C88 1.348(9) .
C83 O14 1.371(8) .
C83 C84 1.400(10) .
C84 C85 1.304(12) .
C84 H84 0.9300 .
C85 C86 1.359(13) .
C85 H85 0.9300 .
C86 C87 1.365(11) .
C86 H86 0.9300 .
C87 C88 1.335(10) .
C87 H87 0.9300 .
C88 C89 1.494(10) .
C89 O15 1.238(8) .
C89 N6 1.301(9) .
C90 C91 1.504(8) .
C90 N6 1.531(9) .
C90 H90A 0.9700 .
C90 H90B 0.9700 .
C91 C92 1.3900 .
C91 C96 1.3900 .
C92 C93 1.3900 .
C92 H92 0.9300 .
C93 C94 1.3900 .
C93 H93 0.9300 .
C94 C95 1.3900 .
C94 H94 0.9300 .
C95 C96 1.3900 .
C95 H95 0.9300 .
C96 H96 0.9300 .
N1 H1A 0.8600 .
N2 H2A 0.8600 .
N3 H3A 0.8600 .
N4 H4A 0.8600 .
N5 H5A 0.8600 .
N6 H6 0.8600 .
N7 O17 1.197(9) .
N7 O16 1.255(9) .
N7 O18 1.275(8) .
N8 O20 1.221(8) .
N8 O19 1.240(9) .
N8 O21 1.264(8) .
N9 O23 1.212(7) .
N9 O24 1.239(7) .
N9 O22 1.240(7) .
N10 O26 1.217(9) .
N10 O25 1.228(10) .
N10 O27 1.246(10) .
N11 O29 1.178(8) .
N11 O28 1.257(7) .
N11 O30 1.286(7) .
N12 O32 1.198(6) .
N12 O31 1.259(8) .
N12 O33 1.288(7) .
O1 La1 2.456(5) 2_657
O15 La2 2.443(6) 2_746

loop_
_geom_torsion_atom_site_label_1
_geom_torsion_atom_site_label_2
_geom_torsion_atom_site_label_3
_geom_torsion_atom_site_label_4
_geom_torsion
_geom_torsion_site_symmetry_1
_geom_torsion_site_symmetry_4
C6 C1 C2 C3 2.5(12) . .
C1 C2 C3 C4 -1.1(13) . .
C2 C3 C4 C5 0.7(12) . .
C3 C4 C5 C6 -1.7(11) . .
C2 C1 C6 C5 -3.4(11) . .
C2 C1 C6 C7 178.7(6) . .
C4 C5 C6 C1 3.1(11) . .
C4 C5 C6 C7 -178.9(6) . .
C1 C6 C7 N1 26.5(10) . .
C5 C6 C7 N1 -151.5(6) . .
O1 C8 C9 C10 -17.6(8) . .
N1 C8 C9 C10 159.8(6) . .
O1 C8 C9 C14 164.5(6) . .
N1 C8 C9 C14 -18.1(8) . .
C14 C9 C10 C11 1.7(11) . .
C8 C9 C10 C11 -176.3(7) . .
C9 C10 C11 C12 -0.1(13) . .
C10 C11 C12 C13 -0.2(16) . .
C11 C12 C13 C14 -1.1(15) . .
C12 C13 C14 O2 -179.7(7) . .
C12 C13 C14 C9 2.6(11) . .
C10 C9 C14 O2 179.2(6) . .
C8 C9 C14 O2 -3.0(8) . .
C10 C9 C14 C13 -3.0(9) . .
C8 C9 C14 C13 174.8(6) . .
O2 C15 C16 O3 62.6(8) . .
O3 C17 C18 O4 72.5(7) . .
O4 C19 C20 C21 -176.9(7) . .
C24 C19 C20 C21 4.2(11) . .
C19 C20 C21 C22 -4.1(13) . .
C20 C21 C22 C23 1.1(15) . .
C21 C22 C23 C24 2.2(15) . .
O4 C19 C24 C23 180.0(6) . .
C20 C19 C24 C23 -1.1(10) . .
O4 C19 C24 C25 0.0(11) . .
C20 C19 C24 C25 178.9(7) . .
C22 C23 C24 C19 -2.1(12) . .
C22 C23 C24 C25 177.9(8) . .
C19 C24 C25 O5 177.2(7) . .
C23 C24 C25 O5 -2.8(11) . .
C19 C24 C25 N2 -2.5(12) . .
C23 C24 C25 N2 177.5(7) . .
N2 C26 C27 C28 -94.5(8) . .
C27' C26 C27 C28 3.9(2) . .
N2 C26 C27 C32 87.6(10) . .
C27' C26 C27 C32 -174.0(5) . .
C26 C27 C28 C29 -178.1(6) . .
C32 C27 C28 C29 0.0 . .
C27 C28 C29 C30 0.0 . .
C28 C29 C30 C31 0.0 . .
C29 C30 C31 C32 0.0 . .
C30 C31 C32 C27 0.0 . .
C26 C27 C32 C31 177.8(7) . .
C28 C27 C32 C31 0.0 . .
C27 C26 C27' C28' -173.81(5) . .
N2 C26 C27' C28' -82.2(8) . .
C27 C26 C27' C32' 4.5(6) . .
N2 C26 C27' C32' 96.1(9) . .
C32' C27' C28' C29' 0.0 . .
C26 C27' C28' C29' 178.3(5) . .
C27' C28' C29' C30' 0.0 . .
C28' C29' C30' C31' 0.0 . .
C29' C30' C31' C32' 0.0 . .
C30' C31' C32' C27' 0.0 . .
C28' C27' C32' C31' 0.0 . .
C26 C27' C32' C31' -178.2(6) . .
C38 C33 C34 C35 -4.3(13) . .
C33 C34 C35 C36 1.1(15) . .
C34 C35 C36 C37 1.1(15) . .
C35 C36 C37 C38 -0.4(12) . .
C34 C33 C38 C37 4.7(10) . .
C34 C33 C38 C39 -173.3(7) . .
C36 C37 C38 C33 -2.5(9) . .
C36 C37 C38 C39 175.5(6) . .
C33 C38 C39 N3 85.0(7) . .
C37 C38 C39 N3 -92.8(8) . .
O6 C40 C41 C42 9.4(9) . .
N3 C40 C41 C42 -175.3(6) . .
O6 C40 C41 C46 -174.7(6) . .
N3 C40 C41 C46 0.6(9) . .
C46 C41 C42 C43 2.8(11) . .
C40 C41 C42 C43 179.0(6) . .
C41 C42 C43 C44 -1.7(11) . .
C42 C43 C44 C45 0.1(12) . .
C43 C44 C45 C46 0.2(12) . .
C44 C45 C46 O7 178.0(7) . .
C44 C45 C46 C41 0.8(10) . .
C42 C41 C46 O7 -179.6(6) . .
C40 C41 C46 O7 4.5(9) . .
C42 C41 C46 C45 -2.2(9) . .
C40 C41 C46 C45 -178.2(6) . .
O7 C47 C48 O8 -75.4(7) . .
O8 C49 C50 O9 -66.9(8) . .
O9 C51 C52 C53 -178.2(6) . .
C56 C51 C52 C53 -0.6(10) . .
C51 C52 C53 C54 0.2(11) . .
C52 C53 C54 C55 0.0(12) . .
C53 C54 C55 C56 0.3(12) . .
C54 C55 C56 C51 -0.7(11) . .
C54 C55 C56 C57 178.1(7) . .
O9 C51 C56 C55 178.6(6) . .
C52 C51 C56 C55 0.8(10) . .
O9 C51 C56 C57 -0.1(10) . .
C52 C51 C56 C57 -177.8(6) . .
C55 C56 C57 O10 9.0(10) . .
C51 C56 C57 O10 -172.4(6) . .
C55 C56 C57 N4 -171.2(7) . .
C51 C56 C57 N4 7.4(11) . .
N4 C58 C59 C64 -96.1(8) . .
N4 C58 C59 C60 86.7(8) . .
C64 C59 C60 C61 4.9(11) . .
C58 C59 C60 C61 -177.7(6) . .
C59 C60 C61 C62 -1.1(12) . .
C60 C61 C62 C63 -6.9(13) . .
C61 C62 C63 C64 10.6(14) . .
C60 C59 C64 C63 -0.9(11) . .
C58 C59 C64 C63 -178.2(7) . .
C62 C63 C64 C59 -6.8(13) . .
C70 C65 C66 C67 1.5(14) . .
C65 C66 C67 C68 -2.8(16) . .
C66 C67 C68 C69 0.6(19) . .
C67 C68 C69 C70 3.0(16) . .
C66 C65 C70 C69 2.4(15) . .
C66 C65 C70 C71 179.2(8) . .
C68 C69 C70 C65 -4.4(15) . .
C68 C69 C70 C71 178.7(8) . .
C65 C70 C71 N5 -121.4(9) . .
C69 C70 C71 N5 55.7(11) . .
O11 C72 C73 C74 12.4(9) . .
N5 C72 C73 C74 -169.3(6) . .
O11 C72 C73 C78 -167.4(6) . .
N5 C72 C73 C78 10.9(9) . .
C78 C73 C74 C75 0.4(9) . .
C72 C73 C74 C75 -179.4(5) . .
C73 C74 C75 C76 -0.8(10) . .
C74 C75 C76 C77 0.4(11) . .
C75 C76 C77 C78 0.4(11) . .
C76 C77 C78 O12 -179.4(7) . .
C76 C77 C78 C73 -0.7(10) . .
C74 C73 C78 O12 179.1(6) . .
C72 C73 C78 O12 -1.1(9) . .
C74 C73 C78 C77 0.3(9) . .
C72 C73 C78 C77 -179.9(6) . .
O12 C79 C80 O13 -66.9(7) . .
O13 C81 C82 O14 -66.2(8) . .
C88 C83 C84 C85 -0.8(13) . .
O14 C83 C84 C85 176.6(8) . .
C83 C84 C85 C86 0.6(15) . .
C84 C85 C86 C87 -1.2(16) . .
C85 C86 C87 C88 1.9(13) . .
C86 C87 C88 C83 -2.1(11) . .
C86 C87 C88 C89 176.5(7) . .
O14 C83 C88 C87 -176.0(6) . .
C84 C83 C88 C87 1.5(10) . .
O14 C83 C88 C89 5.6(10) . .
C84 C83 C88 C89 -176.9(7) . .
C87 C88 C89 O15 -8.7(10) . .
C83 C88 C89 O15 169.7(7) . .
C87 C88 C89 N6 178.0(7) . .
C83 C88 C89 N6 -3.6(11) . .
N6 C90 C91 C92 -58.7(8) . .
N6 C90 C91 C96 128.4(7) . .
C96 C91 C92 C93 0.0 . .
C90 C91 C92 C93 -173.3(6) . .
C91 C92 C93 C94 0.0 . .
C92 C93 C94 C95 0.0 . .
C93 C94 C95 C96 0.0 . .
C94 C95 C96 C91 0.0 . .
C92 C91 C96 C95 0.0 . .
C90 C91 C96 C95 172.5(6) . .
O1 C8 N1 C7 6.2(9) . .
C9 C8 N1 C7 -171.1(5) . .
C6 C7 N1 C8 99.5(7) . .
O5 C25 N2 C26 -5.9(12) . .
C24 C25 N2 C26 173.8(8) . .
C27 C26 N2 C25 159.7(9) . .
C27' C26 N2 C25 134.0(9) . .
O6 C40 N3 C39 -1.1(10) . .
C41 C40 N3 C39 -176.2(6) . .
C38 C39 N3 C40 107.0(7) . .
O10 C57 N4 C58 -3.0(11) . .
C56 C57 N4 C58 177.3(6) . .
C59 C58 N4 C57 -139.7(7) . .
O11 C72 N5 C71 2.4(12) . .
C73 C72 N5 C71 -175.8(7) . .
C70 C71 N5 C72 -126.0(8) . .
O15 C89 N6 C90 -6.1(13) . .
C88 C89 N6 C90 167.6(7) . .
C91 C90 N6 C89 111.1(10) . .
N1 C8 O1 La1 -63(21) . 2_657
C9 C8 O1 La1 114(20) . 2_657
C13 C14 O2 C15 -2.3(9) . .
C9 C14 O2 C15 175.4(6) . .
C16 C15 O2 C14 -176.5(6) . .
C15 C16 O3 C17 177.8(5) . .
C18 C17 O3 C16 -176.6(5) . .
C24 C19 O4 C18 -173.6(6) . .
C20 C19 O4 C18 7.5(10) . .
C17 C18 O4 C19 172.6(6) . .
N2 C25 O5 La1 96.3(19) . .
C24 C25 O5 La1 -83(2) . .
O6 La1 O5 C25 -179.3(18) . .
O1 La1 O5 C25 130(2) 2_647 .
O21 La1 O5 C25 -36.8(19) . .
O18 La1 O5 C25 57(2) . .
O19 La1 O5 C25 -35(2) . .
O24 La1 O5 C25 -104(2) . .
O22 La1 O5 C25 -149(2) . .
O16 La1 O5 C25 38.3(19) . .
N3 C40 O6 La1 127(2) . .
C41 C40 O6 La1 -58(3) . .
O5 La1 O6 C40 -37(3) . .
O1 La1 O6 C40 14(3) 2_647 .
O21 La1 O6 C40 -171(3) . .
O18 La1 O6 C40 95(3) . .
O19 La1 O6 C40 173(3) . .
O24 La1 O6 C40 -114(3) . .
O22 La1 O6 C40 -66(3) . .
O16 La1 O6 C40 97(3) . .
C45 C46 O7 C47 9.1(9) . .
C41 C46 O7 C47 -173.7(5) . .
C48 C47 O7 C46 173.9(6) . .
C50 C49 O8 C48 163.5(5) . .
C47 C48 O8 C49 150.4(6) . .
C52 C51 O9 C50 -26.3(9) . .
C56 C51 O9 C50 156.0(7) . .
C49 C50 O9 C51 -118.4(7) . .
N4 C57 O10 La2 54(3) . .
C56 C57 O10 La2 -126(3) . .
O15 La2 O10 C57 166(3) 2_756 .
O11 La2 O10 C57 -125(3) . .
O25 La2 O10 C57 -67(3) . .
O28 La2 O10 C57 -4(3) . .
O30 La2 O10 C57 7(3) . .
O31 La2 O10 C57 88(3) . .
O33 La2 O10 C57 81(3) . .
O27 La2 O10 C57 -116(3) . .
N5 C72 O11 La2 -84(3) . .
C73 C72 O11 La2 94(3) . .
O10 La2 O11 C72 143(3) . .
O15 La2 O11 C72 -149(3) 2_756 .
O25 La2 O11 C72 85(3) . .
O28 La2 O11 C72 14(3) . .
O30 La2 O11 C72 22(3) . .
O31 La2 O11 C72 -64(3) . .
O33 La2 O11 C72 -69(3) . .
O27 La2 O11 C72 134(3) . .
C77 C78 O12 C79 -3.5(9) . .
C73 C78 O12 C79 177.9(6) . .
C80 C79 O12 C78 -176.3(6) . .
C79 C80 O13 C81 176.0(6) . .
C82 C81 O13 C80 176.0(7) . .
C88 C83 O14 C82 -175.3(6) . .
C84 C83 O14 C82 7.2(10) . .
C81 C82 O14 C83 -176.6(6) . .
N6 C89 O15 La2 84(3) . 2_746
C88 C89 O15 La2 -89(3) . 2_746
O17 N7 O16 La1 -175.8(8) . .
O18 N7 O16 La1 4.2(8) . .
O5 La1 O16 N7 155.9(6) . .
O6 La1 O16 N7 -4.6(7) . .
O1 La1 O16 N7 74.4(6) 2_647 .
O21 La1 O16 N7 -124.6(6) . .
O18 La1 O16 N7 -2.5(5) . .
O19 La1 O16 N7 -76.9(6) . .
O24 La1 O16 N7 -132.4(6) . .
O22 La1 O16 N7 141.6(5) . .
O17 N7 O18 La1 175.8(7) . .
O16 N7 O18 La1 -4.2(9) . .
O5 La1 O18 N7 -21.6(5) . .
O6 La1 O18 N7 -179.3(5) . .
O1 La1 O18 N7 -96.1(5) 2_647 .
O21 La1 O18 N7 57.4(5) . .
O19 La1 O18 N7 99.6(5) . .
O24 La1 O18 N7 124.3(5) . .
O22 La1 O18 N7 -137.5(5) . .
O16 La1 O18 N7 2.4(5) . .
O20 N8 O19 La1 -168.1(7) . .
O21 N8 O19 La1 12.4(7) . .
O5 La1 O19 N8 -9.5(5) . .
O6 La1 O19 N8 155.1(5) . .
O1 La1 O19 N8 -158.8(4) 2_647 .
O21 La1 O19 N8 -7.3(4) . .
O18 La1 O19 N8 -125.6(5) . .
O24 La1 O19 N8 69.1(5) . .
O22 La1 O19 N8 81.4(5) . .
O16 La1 O19 N8 -77.0(5) . .
O20 N8 O21 La1 168.1(7) . .
O19 N8 O21 La1 -12.4(7) . .
O5 La1 O21 N8 -174.7(5) . .
O6 La1 O21 N8 -13.9(5) . .
O1 La1 O21 N8 155.4(4) 2_647 .
O18 La1 O21 N8 67.3(5) . .
O19 La1 O21 N8 7.2(4) . .
O24 La1 O21 N8 -77.6(5) . .
O22 La1 O21 N8 -105.3(5) . .
O16 La1 O21 N8 107.8(5) . .
O23 N9 O22 La1 -173.4(7) . .
O24 N9 O22 La1 4.1(6) . .
O5 La1 O22 N9 102.7(4) . .
O6 La1 O22 N9 -90.2(4) . .
O1 La1 O22 N9 -172.9(4) 2_647 .
O21 La1 O22 N9 33.4(5) . .
O18 La1 O22 N9 -131.2(4) . .
O19 La1 O22 N9 -18.3(5) . .
O24 La1 O22 N9 -2.4(4) . .
O16 La1 O22 N9 117.0(5) . .
O23 N9 O24 La1 173.4(7) . .
O22 N9 O24 La1 -4.2(7) . .
O5 La1 O24 N9 -66.7(4) . .
O6 La1 O24 N9 87.6(4) . .
O1 La1 O24 N9 13.9(5) 2_647 .
O21 La1 O24 N9 -140.5(5) . .
O18 La1 O24 N9 142.5(4) . .
O19 La1 O24 N9 167.7(5) . .
O22 La1 O24 N9 2.4(4) . .
O16 La1 O24 N9 -132.5(4) . .
O26 N10 O25 La2 176.4(9) . .
O27 N10 O25 La2 -4.3(12) . .
O10 La2 O25 N10 -74.4(6) . .
O15 La2 O25 N10 3.1(7) 2_756 .
O11 La2 O25 N10 84.2(6) . .
O28 La2 O25 N10 162.9(7) . .
O30 La2 O25 N10 -146.1(7) . .
O31 La2 O25 N10 139.2(6) . .
O33 La2 O25 N10 -134.1(6) . .
O27 La2 O25 N10 2.4(6) . .
O26 N10 O27 La2 -176.5(9) . .
O25 N10 O27 La2 4.2(11) . .
O10 La2 O27 N10 91.6(7) . .
O15 La2 O27 N10 178.3(7) 2_756 .
O11 La2 O27 N10 -92.2(7) . .
O25 La2 O27 N10 -2.3(6) . .
O28 La2 O27 N10 -22.6(8) . .
O30 La2 O27 N10 31.0(8) . .
O31 La2 O27 N10 -129.3(6) . .
O33 La2 O27 N10 126.1(6) . .
O29 N11 O28 La2 -172.0(7) . .
O30 N11 O28 La2 9.0(7) . .
O10 La2 O28 N11 8.4(5) . .
O15 La2 O28 N11 -146.9(5) 2_756 .
O11 La2 O28 N11 166.3(4) . .
O25 La2 O28 N11 79.3(4) . .
O30 La2 O28 N11 -5.5(4) . .
O31 La2 O28 N11 -115.2(4) . .
O33 La2 O28 N11 -68.8(4) . .
O27 La2 O28 N11 95.5(4) . .
O29 N11 O30 La2 172.0(7) . .
O28 N11 O30 La2 -9.0(7) . .
O10 La2 O30 N11 -161.6(5) . .
O15 La2 O30 N11 158.5(4) 2_756 .
O11 La2 O30 N11 -4.4(5) . .
O25 La2 O30 N11 -72.3(4) . .
O28 La2 O30 N11 5.4(4) . .
O31 La2 O30 N11 72.0(4) . .
O33 La2 O30 N11 115.2(4) . .
O27 La2 O30 N11 -98.0(5) . .
O32 N12 O31 La2 178.1(6) . .
O33 N12 O31 La2 2.2(6) . .
O10 La2 O31 N12 -10.7(5) . .
O15 La2 O31 N12 -88.2(4) 2_756 .
O11 La2 O31 N12 -176.6(5) . .
O25 La2 O31 N12 126.5(4) . .
O28 La2 O31 N12 103.7(5) . .
O30 La2 O31 N12 58.9(5) . .
O33 La2 O31 N12 -1.3(4) . .
O27 La2 O31 N12 -139.0(5) . .
O32 N12 O33 La2 -178.2(6) . .
O31 N12 O33 La2 -2.1(6) . .
O10 La2 O33 N12 173.5(4) . .
O15 La2 O33 N12 88.8(4) 2_756 .
O11 La2 O33 N12 6.8(5) . .
O25 La2 O33 N12 -125.1(4) . .
O28 La2 O33 N12 -68.6(4) . .
O30 La2 O33 N12 -113.1(4) . .
O31 La2 O33 N12 1.3(4) . .
O27 La2 O33 N12 139.4(4) . .

loop_
_platon_squeeze_void_nr
_platon_squeeze_void_average_x
_platon_squeeze_void_average_y
_platon_squeeze_void_average_z
_platon_squeeze_void_volume
_platon_squeeze_void_count_electrons
1 0.015 0.123 0.422 208.4 49.3
2 -0.015 0.623 0.578 208.2 49.4
3 0.445 0.199 0.951 178.2 44.2
4 0.555 0.699 0.048 178.2 44.4
